data_2225569
loop_
_publ_author_name
'Tai, Xi-Shi'
'Zhang, Fu-Gong'

_publ_section_title
;
 Hexaaquamagnesium(II)
 bis[4-(3-ethoxy-2-hydroxybenzylideneamino)-3-methylbenzenesulfonate]
;
_journal_coeditor_code HB5354
_journal_issue 4
_journal_name_full 'Acta Crystallographica Section E'
_journal_page_first m422
_journal_paper_doi 10.1107/S1600536810009748
_journal_volume 66
_journal_year 2010
_chemical_formula_iupac '[Mg (H2 O1)6] (C16 H16 N O5 S)'
_chemical_formula_moiety 'H12 Mg O6 2+, 2(C16 H16 N O5 S -)'
_chemical_formula_sum 'C32 H44 Mg N2 O16 S2'
_chemical_formula_weight 801.12
_chemical_name_systematic
;
Hexaaquamagnesium(II)
bis[4-(3-ethoxy-2-hydroxybenzylideneamino)-3-methylbenzenesulfonate]
;
_space_group_IT_number 15
_symmetry_cell_setting monoclinic
_symmetry_space_group_name_Hall '-C 2yc'
_symmetry_space_group_name_H-M 'C 1 2/c 1'
_atom_sites_solution_hydrogens geom
_atom_sites_solution_primary direct
_atom_sites_solution_secondary difmap
_audit_creation_method SHELXL-97
_cell_angle_alpha 90.00
_cell_angle_beta 104.986(4)
_cell_angle_gamma 90.00
_cell_formula_units_Z 4
_cell_length_a 38.710(11)
_cell_length_b 7.531(2)
_cell_length_c 13.087(3)
_cell_measurement_reflns_used 5727
_cell_measurement_temperature 293(2)
_cell_measurement_theta_max 28.31
_cell_measurement_theta_min 3.12
_cell_volume 3685.4(17)
_computing_cell_refinement 'SAINT (Bruker, 2000)'
_computing_data_collection 'SMART (Bruker, 2000)'
_computing_data_reduction 'SAINT (Bruker, 2000)'
_computing_molecular_graphics 'SHELXTL (Sheldrick, 2008)'
_computing_publication_material 'SHELXTL (Sheldrick, 2008)'
_computing_structure_refinement 'SHELXL97 (Sheldrick, 2008)'
_computing_structure_solution 'SHELXS97 (Sheldrick, 2008)'
_diffrn_ambient_temperature 293(2)
_diffrn_measured_fraction_theta_full 0.998
_diffrn_measured_fraction_theta_max 0.998
_diffrn_measurement_device_type 'Bruker SMART CCD'
_diffrn_measurement_method \w
_diffrn_radiation_monochromator graphite
_diffrn_radiation_source 'fine-focus sealed tube'
_diffrn_radiation_type MoK\a
_diffrn_radiation_wavelength 0.71073
_diffrn_reflns_av_R_equivalents 0.0242
_diffrn_reflns_av_sigmaI/netI 0.0237
_diffrn_reflns_limit_h_max 41
_diffrn_reflns_limit_h_min -46
_diffrn_reflns_limit_k_max 8
_diffrn_reflns_limit_k_min -8
_diffrn_reflns_limit_l_max 15
_diffrn_reflns_limit_l_min -15
_diffrn_reflns_number 9339
_diffrn_reflns_theta_full 25.05
_diffrn_reflns_theta_max 25.05
_diffrn_reflns_theta_min 2.18
_exptl_absorpt_coefficient_mu 0.237
_exptl_absorpt_correction_T_max 0.972
_exptl_absorpt_correction_T_min 0.956
_exptl_absorpt_correction_type multi-scan
_exptl_absorpt_process_details '(SADABS; Bruker, 2000)'
_exptl_crystal_colour colourless
_exptl_crystal_density_diffrn 1.444
_exptl_crystal_density_method 'not measured'
_exptl_crystal_description block
_exptl_crystal_F_000 1688
_exptl_crystal_size_max 0.19
_exptl_crystal_size_mid 0.16
_exptl_crystal_size_min 0.12
_refine_diff_density_max 0.212
_refine_diff_density_min -0.483
_refine_ls_extinction_method none
_refine_ls_goodness_of_fit_ref 1.065
_refine_ls_hydrogen_treatment constr
_refine_ls_matrix_type full
_refine_ls_number_parameters 241
_refine_ls_number_reflns 3253
_refine_ls_number_restraints 0
_refine_ls_restrained_S_all 1.065
_refine_ls_R_factor_all 0.0355
_refine_ls_R_factor_gt 0.0318
_refine_ls_shift/su_max 0.000
_refine_ls_shift/su_mean 0.000
_refine_ls_structure_factor_coef Fsqd
_refine_ls_weighting_details 'calc w=1/[\s^2^(Fo^2^)+(0.0466P)^2^+2.1281P] where P=(Fo^2^+2Fc^2^)/3'
_refine_ls_weighting_scheme calc
_refine_ls_wR_factor_gt 0.0847
_refine_ls_wR_factor_ref 0.0878
_reflns_number_gt 2924
_reflns_number_total 3253
_reflns_threshold_expression I>2\s(I)
_cod_data_source_file hb5354.cif
_cod_data_source_block I
_cod_depositor_comments
;
The following automatic conversions were performed:
'_symmetry_cell_setting' value 'Monoclinic' changed to 'monoclinic'
according to '/home/saulius/struct/CIF-dictionaries/cif_core.dic'
dictionary named 'cif_core.dic' version 2.4.1 from 2010-06-29.

Automatic conversion script
Id: cif_fix_enum 1527 2010-12-29 10:47:43Z saulius 
;
_cod_original_cell_volume 3685.6(17)
_cod_original_sg_symbol_H-M 'C 2/c'
_cod_database_code 2225569
_cod_database_fobs_code 2225569

loop_
_symmetry_equiv_pos_as_xyz
'x, y, z'
'-x, y, -z+1/2'
'x+1/2, y+1/2, z'
'-x+1/2, y+1/2, -z+1/2'
'-x, -y, -z'
'x, -y, z-1/2'
'-x+1/2, -y+1/2, -z'
'x+1/2, -y+1/2, z-1/2'

loop_
_atom_site_type_symbol
_atom_site_label
_atom_site_fract_x
_atom_site_fract_y
_atom_site_fract_z
_atom_site_U_iso_or_equiv
_atom_site_adp_type
_atom_site_calc_flag
_atom_site_refinement_flags
_atom_site_occupancy
_atom_site_disorder_assembly
_atom_site_disorder_group
Mg Mg1 0.0000 0.76200(8) 0.7500 0.02561(17) Uani d S 1 . .
S S1 0.053241(9) 0.73171(5) 0.12108(3) 0.02690(12) Uani d . 1 . .
N N1 0.21154(3) 0.64726(18) 0.21861(10) 0.0358(3) Uani d . 1 . .
O O1 0.03738(3) 0.57836(14) 0.05783(8) 0.0372(3) Uani d . 1 . .
O O2 0.04508(3) 0.89760(14) 0.06222(8) 0.0357(3) Uani d . 1 . .
O O3 0.04451(3) 0.73756(14) 0.22300(8) 0.0352(3) Uani d . 1 . .
O O4 0.27591(3) 0.69109(17) 0.34589(8) 0.0414(3) Uani d . 1 . .
H H4 0.2540 0.6876 0.3293 0.062 Uiso calc R 1 . .
O O5 0.34554(3) 0.68788(17) 0.37345(9) 0.0426(3) Uani d . 1 . .
O O6 -0.03010(3) 0.76330(14) 0.85798(9) 0.0404(3) Uani d . 1 . .
H H15 -0.0333 0.8568 0.8908 0.061 Uiso d R 1 . .
H H16 -0.0320 0.6714 0.8938 0.061 Uiso d R 1 . .
O O7 -0.03189(3) 0.56722(15) 0.66233(8) 0.0409(3) Uani d . 1 . .
H H17 -0.0329 0.5509 0.5974 0.061 Uiso d R 1 . .
H H18 -0.0353 0.4662 0.6870 0.061 Uiso d R 1 . .
O O8 -0.03191(3) 0.95651(15) 0.66277(8) 0.0458(3) Uani d . 1 . .
H H19 -0.0368 1.0546 0.6880 0.069 Uiso d R 1 . .
H H20 -0.0359 0.9680 0.5961 0.069 Uiso d R 1 . .
C C1 0.10021(4) 0.70263(19) 0.14849(11) 0.0280(3) Uani d . 1 . .
C C2 0.11930(4) 0.63608(19) 0.24591(11) 0.0309(3) Uani d . 1 . .
H H2 0.1071 0.6055 0.2960 0.037 Uiso calc R 1 . .
C C3 0.15615(4) 0.6144(2) 0.26994(11) 0.0320(3) Uani d . 1 . .
C C4 0.17378(4) 0.6597(2) 0.19257(12) 0.0318(3) Uani d . 1 . .
C C5 0.15439(4) 0.7242(2) 0.09457(12) 0.0356(4) Uani d . 1 . .
H H5 0.1663 0.7536 0.0437 0.043 Uiso calc R 1 . .
C C6 0.11778(4) 0.7452(2) 0.07202(12) 0.0340(4) Uani d . 1 . .
H H6 0.1051 0.7875 0.0063 0.041 Uiso calc R 1 . .
C C7 0.17670(4) 0.5461(2) 0.37649(12) 0.0431(4) Uani d . 1 . .
H H7A 0.1902 0.4432 0.3672 0.065 Uiso calc R 1 . .
H H7B 0.1603 0.5148 0.4174 0.065 Uiso calc R 1 . .
H H7C 0.1927 0.6367 0.4127 0.065 Uiso calc R 1 . .
C C8 0.22688(4) 0.5956(2) 0.14795(13) 0.0380(4) Uani d . 1 . .
H H8 0.2127 0.5609 0.0823 0.046 Uiso calc R 1 . .
C C9 0.26537(4) 0.5886(2) 0.16581(12) 0.0353(3) Uani d . 1 . .
C C10 0.28823(4) 0.6380(2) 0.26306(12) 0.0327(3) Uani d . 1 . .
C C11 0.32543(4) 0.6332(2) 0.27646(12) 0.0343(3) Uani d . 1 . .
C C12 0.33903(4) 0.5734(2) 0.19455(13) 0.0387(4) Uani d . 1 . .
H H12 0.3636 0.5698 0.2035 0.046 Uiso calc R 1 . .
C C13 0.31630(5) 0.5186(2) 0.09917(13) 0.0417(4) Uani d . 1 . .
H H13 0.3258 0.4756 0.0455 0.050 Uiso calc R 1 . .
C C14 0.27993(5) 0.5279(2) 0.08417(13) 0.0414(4) Uani d . 1 . .
H H14 0.2648 0.4939 0.0197 0.050 Uiso calc R 1 . .
C C15 0.38322(4) 0.7012(2) 0.38726(13) 0.0384(4) Uani d . 1 . .
H H15A 0.3885 0.7889 0.3392 0.046 Uiso calc R 1 . .
H H15B 0.3929 0.5878 0.3729 0.046 Uiso calc R 1 . .
C C16 0.39945(5) 0.7556(2) 0.49975(15) 0.0470(4) Uani d . 1 . .
H H16A 0.3908 0.8712 0.5118 0.070 Uiso calc R 1 . .
H H16B 0.4250 0.7590 0.5129 0.070 Uiso calc R 1 . .
H H16C 0.3929 0.6714 0.5466 0.070 Uiso calc R 1 . .

loop_
_atom_site_aniso_label
_atom_site_aniso_U_11
_atom_site_aniso_U_22
_atom_site_aniso_U_33
_atom_site_aniso_U_12
_atom_site_aniso_U_13
_atom_site_aniso_U_23
Mg1 0.0316(4) 0.0244(3) 0.0216(3) 0.000 0.0083(3) 0.000
S1 0.0321(2) 0.0256(2) 0.0227(2) -0.00147(13) 0.00662(15) -0.00049(13)
N1 0.0347(7) 0.0373(7) 0.0357(7) -0.0021(6) 0.0095(6) -0.0026(6)
O1 0.0446(6) 0.0337(6) 0.0315(6) -0.0093(5) 0.0067(5) -0.0049(5)
O2 0.0427(6) 0.0314(6) 0.0324(6) 0.0033(5) 0.0087(5) 0.0052(4)
O3 0.0422(6) 0.0378(6) 0.0285(6) 0.0008(5) 0.0143(5) -0.0002(4)
O4 0.0356(6) 0.0564(7) 0.0342(6) 0.0017(6) 0.0126(5) -0.0072(5)
O5 0.0323(6) 0.0569(7) 0.0391(6) 0.0010(5) 0.0098(5) -0.0048(6)
O6 0.0551(7) 0.0334(6) 0.0411(7) 0.0028(5) 0.0277(6) 0.0015(5)
O7 0.0572(7) 0.0356(6) 0.0294(5) -0.0140(5) 0.0103(5) -0.0040(5)
O8 0.0668(8) 0.0374(6) 0.0299(6) 0.0180(6) 0.0067(5) 0.0026(5)
C1 0.0334(8) 0.0251(7) 0.0251(7) -0.0015(6) 0.0066(6) -0.0025(6)
C2 0.0373(8) 0.0315(8) 0.0251(7) -0.0013(6) 0.0099(6) 0.0006(6)
C3 0.0380(8) 0.0291(8) 0.0274(7) 0.0004(6) 0.0059(6) -0.0010(6)
C4 0.0343(8) 0.0284(8) 0.0329(8) -0.0009(6) 0.0088(6) -0.0038(6)
C5 0.0412(9) 0.0383(9) 0.0309(8) 0.0005(7) 0.0158(7) 0.0031(6)
C6 0.0415(9) 0.0346(8) 0.0258(8) 0.0037(6) 0.0084(6) 0.0035(6)
C7 0.0425(9) 0.0536(11) 0.0316(8) 0.0066(8) 0.0067(7) 0.0057(8)
C8 0.0399(9) 0.0393(9) 0.0337(8) -0.0004(7) 0.0077(7) -0.0044(7)
C9 0.0383(8) 0.0344(8) 0.0346(8) 0.0009(7) 0.0119(6) -0.0007(7)
C10 0.0380(8) 0.0298(8) 0.0328(8) 0.0012(6) 0.0138(6) 0.0011(6)
C11 0.0363(8) 0.0323(8) 0.0355(8) 0.0033(6) 0.0116(6) 0.0042(6)
C12 0.0398(9) 0.0378(9) 0.0425(9) 0.0054(7) 0.0178(7) 0.0057(7)
C13 0.0528(10) 0.0403(9) 0.0388(9) 0.0064(8) 0.0241(8) 0.0011(7)
C14 0.0491(10) 0.0440(10) 0.0326(8) 0.0011(8) 0.0132(7) -0.0031(7)
C15 0.0335(8) 0.0371(9) 0.0458(9) 0.0024(7) 0.0124(7) 0.0042(7)
C16 0.0405(10) 0.0506(11) 0.0481(11) -0.0012(7) 0.0083(8) -0.0010(8)

loop_
_atom_type_symbol
_atom_type_description
_atom_type_scat_dispersion_real
_atom_type_scat_dispersion_imag
_atom_type_scat_source
C C 0.0033 0.0016 'International Tables Vol C Tables 4.2.6.8 and 6.1.1.4'
H H 0.0000 0.0000 'International Tables Vol C Tables 4.2.6.8 and 6.1.1.4'
N N 0.0061 0.0033 'International Tables Vol C Tables 4.2.6.8 and 6.1.1.4'
O O 0.0106 0.0060 'International Tables Vol C Tables 4.2.6.8 and 6.1.1.4'
Mg Mg 0.0486 0.0363 'International Tables Vol C Tables 4.2.6.8 and 6.1.1.4'
S S 0.1246 0.1234 'International Tables Vol C Tables 4.2.6.8 and 6.1.1.4'

loop_
_geom_angle_atom_site_label_1
_geom_angle_atom_site_label_2
_geom_angle_atom_site_label_3
_geom_angle_site_symmetry_1
_geom_angle_site_symmetry_3
_geom_angle
_geom_angle_publ_flag
O6 Mg1 O6 2_556 . 179.45(7) ?
O6 Mg1 O8 2_556 2_556 90.71(5) ?
O6 Mg1 O8 . 2_556 88.90(5) ?
O6 Mg1 O8 2_556 . 88.90(5) ?
O6 Mg1 O8 . . 90.71(5) ?
O8 Mg1 O8 2_556 . 89.38(7) ?
O6 Mg1 O7 2_556 . 89.14(5) ?
O6 Mg1 O7 . . 91.25(5) ?
O8 Mg1 O7 2_556 . 179.85(5) ?
O8 Mg1 O7 . . 90.61(5) ?
O6 Mg1 O7 2_556 2_556 91.25(5) ?
O6 Mg1 O7 . 2_556 89.14(5) ?
O8 Mg1 O7 2_556 2_556 90.61(5) ?
O8 Mg1 O7 . 2_556 179.85(5) ?
O7 Mg1 O7 . 2_556 89.40(7) ?
O2 S1 O3 . . 112.78(6) ?
O2 S1 O1 . . 112.09(7) ?
O3 S1 O1 . . 112.28(6) ?
O2 S1 C1 . . 106.45(7) ?
O3 S1 C1 . . 106.66(7) ?
O1 S1 C1 . . 106.00(7) ?
C8 N1 C4 . . 119.24(13) ?
C10 O4 H4 . . 109.5 ?
C11 O5 C15 . . 117.14(12) ?
Mg1 O6 H15 . . 122.3 ?
Mg1 O6 H16 . . 121.5 ?
H15 O6 H16 . . 110.6 ?
Mg1 O7 H17 . . 121.6 ?
Mg1 O7 H18 . . 123.7 ?
H17 O7 H18 . . 106.2 ?
Mg1 O8 H19 . . 124.4 ?
Mg1 O8 H20 . . 124.3 ?
H19 O8 H20 . . 108.1 ?
C6 C1 C2 . . 120.12(14) ?
C6 C1 S1 . . 119.63(11) ?
C2 C1 S1 . . 120.24(11) ?
C3 C2 C1 . . 121.40(14) ?
C3 C2 H2 . . 119.3 ?
C1 C2 H2 . . 119.3 ?
C2 C3 C4 . . 118.12(13) ?
C2 C3 C7 . . 121.04(14) ?
C4 C3 C7 . . 120.84(14) ?
C5 C4 C3 . . 120.14(14) ?
C5 C4 N1 . . 121.40(14) ?
C3 C4 N1 . . 118.38(13) ?
C6 C5 C4 . . 121.00(14) ?
C6 C5 H5 . . 119.5 ?
C4 C5 H5 . . 119.5 ?
C5 C6 C1 . . 119.21(14) ?
C5 C6 H6 . . 120.4 ?
C1 C6 H6 . . 120.4 ?
C3 C7 H7A . . 109.5 ?
C3 C7 H7B . . 109.5 ?
H7A C7 H7B . . 109.5 ?
C3 C7 H7C . . 109.5 ?
H7A C7 H7C . . 109.5 ?
H7B C7 H7C . . 109.5 ?
N1 C8 C9 . . 122.93(15) ?
N1 C8 H8 . . 118.5 ?
C9 C8 H8 . . 118.5 ?
C10 C9 C14 . . 119.59(15) ?
C10 C9 C8 . . 121.29(14) ?
C14 C9 C8 . . 119.11(14) ?
O4 C10 C9 . . 122.43(14) ?
O4 C10 C11 . . 118.02(13) ?
C9 C10 C11 . . 119.55(14) ?
O5 C11 C12 . . 125.18(14) ?
O5 C11 C10 . . 115.24(13) ?
C12 C11 C10 . . 119.57(14) ?
C11 C12 C13 . . 120.80(15) ?
C11 C12 H12 . . 119.6 ?
C13 C12 H12 . . 119.6 ?
C14 C13 C12 . . 120.05(15) ?
C14 C13 H13 . . 120.0 ?
C12 C13 H13 . . 120.0 ?
C13 C14 C9 . . 120.37(15) ?
C13 C14 H14 . . 119.8 ?
C9 C14 H14 . . 119.8 ?
O5 C15 C16 . . 107.37(14) ?
O5 C15 H15A . . 110.2 ?
C16 C15 H15A . . 110.2 ?
O5 C15 H15B . . 110.2 ?
C16 C15 H15B . . 110.2 ?
H15A C15 H15B . . 108.5 ?
C15 C16 H16A . . 109.5 ?
C15 C16 H16B . . 109.5 ?
H16A C16 H16B . . 109.5 ?
C15 C16 H16C . . 109.5 ?
H16A C16 H16C . . 109.5 ?
H16B C16 H16C . . 109.5 ?

loop_
_geom_bond_atom_site_label_1
_geom_bond_atom_site_label_2
_geom_bond_site_symmetry_2
_geom_bond_distance
_geom_bond_publ_flag
Mg1 O6 2_556 2.0510(11) ?
Mg1 O6 . 2.0510(11) y
Mg1 O8 2_556 2.0605(12) ?
Mg1 O8 . 2.0605(12) y
Mg1 O7 . 2.0638(12) y
Mg1 O7 2_556 2.0638(12) ?
S1 O2 . 1.4588(11) ?
S1 O3 . 1.4590(11) ?
S1 O1 . 1.4605(11) ?
S1 C1 . 1.7735(16) ?
N1 C8 . 1.282(2) ?
N1 C4 . 1.416(2) ?
O4 C10 . 1.3526(18) ?
O4 H4 . 0.8200 ?
O5 C11 . 1.3695(19) ?
O5 C15 . 1.4262(19) ?
O6 H15 . 0.8499 ?
O6 H16 . 0.8499 ?
O7 H17 . 0.8500 ?
O7 H18 . 0.8500 ?
O8 H19 . 0.8497 ?
O8 H20 . 0.8498 ?
C1 C6 . 1.385(2) ?
C1 C2 . 1.391(2) ?
C2 C3 . 1.389(2) ?
C2 H2 . 0.9300 ?
C3 C4 . 1.402(2) ?
C3 C7 . 1.506(2) ?
C4 C5 . 1.395(2) ?
C5 C6 . 1.380(2) ?
C5 H5 . 0.9300 ?
C6 H6 . 0.9300 ?
C7 H7A . 0.9600 ?
C7 H7B . 0.9600 ?
C7 H7C . 0.9600 ?
C8 C9 . 1.448(2) ?
C8 H8 . 0.9300 ?
C9 C10 . 1.399(2) ?
C9 C14 . 1.407(2) ?
C10 C11 . 1.405(2) ?
C11 C12 . 1.386(2) ?
C12 C13 . 1.391(2) ?
C12 H12 . 0.9300 ?
C13 C14 . 1.372(2) ?
C13 H13 . 0.9300 ?
C14 H14 . 0.9300 ?
C15 C16 . 1.500(2) ?
C15 H15A . 0.9700 ?
C15 H15B . 0.9700 ?
C16 H16A . 0.9600 ?
C16 H16B . 0.9600 ?
C16 H16C . 0.9600 ?

loop_
_geom_hbond_atom_site_label_D
_geom_hbond_atom_site_label_H
_geom_hbond_atom_site_label_A
_geom_hbond_site_symmetry_A
_geom_hbond_distance_DH
_geom_hbond_distance_HA
_geom_hbond_distance_DA
_geom_hbond_angle_DHA
O4 H4 N1 . 0.82 1.91 2.6355(18) 146
O6 H15 O2 5_576 0.85 2.04 2.8744(16) 168
O6 H16 O1 5_566 0.85 2.01 2.8416(16) 165
O7 H17 O1 2 0.85 2.00 2.8349(17) 166
O7 H18 O3 5_566 0.85 2.02 2.8528(16) 166
O8 H19 O3 5_576 0.85 2.02 2.8563(16) 168
O8 H20 O2 2 0.85 2.08 2.8895(17) 159

loop_
_geom_torsion_atom_site_label_1
_geom_torsion_atom_site_label_2
_geom_torsion_atom_site_label_3
_geom_torsion_atom_site_label_4
_geom_torsion_site_symmetry_1
_geom_torsion_site_symmetry_2
_geom_torsion_site_symmetry_3
_geom_torsion_site_symmetry_4
_geom_torsion
_geom_torsion_publ_flag
O2 S1 C1 C6 . . . . -39.83(13) ?
O3 S1 C1 C6 . . . . -160.48(12) ?
O1 S1 C1 C6 . . . . 79.69(13) ?
O2 S1 C1 C2 . . . . 140.68(12) ?
O3 S1 C1 C2 . . . . 20.03(14) ?
O1 S1 C1 C2 . . . . -99.81(13) ?
C6 C1 C2 C3 . . . . 1.4(2) ?
S1 C1 C2 C3 . . . . -179.08(11) ?
C1 C2 C3 C4 . . . . -0.7(2) ?
C1 C2 C3 C7 . . . . 178.62(15) ?
C2 C3 C4 C5 . . . . -0.1(2) ?
C7 C3 C4 C5 . . . . -179.45(15) ?
C2 C3 C4 N1 . . . . 176.55(13) ?
C7 C3 C4 N1 . . . . -2.8(2) ?
C8 N1 C4 C5 . . . . -39.8(2) ?
C8 N1 C4 C3 . . . . 143.58(16) ?
C3 C4 C5 C6 . . . . 0.2(2) ?
N1 C4 C5 C6 . . . . -176.35(14) ?
C4 C5 C6 C1 . . . . 0.5(2) ?
C2 C1 C6 C5 . . . . -1.3(2) ?
S1 C1 C6 C5 . . . . 179.20(11) ?
C4 N1 C8 C9 . . . . 176.38(14) ?
N1 C8 C9 C10 . . . . 0.3(3) ?
N1 C8 C9 C14 . . . . 179.19(16) ?
C14 C9 C10 O4 . . . . -177.47(15) ?
C8 C9 C10 O4 . . . . 1.4(2) ?
C14 C9 C10 C11 . . . . 2.6(2) ?
C8 C9 C10 C11 . . . . -178.57(14) ?
C15 O5 C11 C12 . . . . 6.7(2) ?
C15 O5 C11 C10 . . . . -174.24(13) ?
O4 C10 C11 O5 . . . . -1.4(2) ?
C9 C10 C11 O5 . . . . 178.52(14) ?
O4 C10 C11 C12 . . . . 177.67(14) ?
C9 C10 C11 C12 . . . . -2.4(2) ?
O5 C11 C12 C13 . . . . 179.20(15) ?
C10 C11 C12 C13 . . . . 0.2(2) ?
C11 C12 C13 C14 . . . . 1.8(3) ?
C12 C13 C14 C9 . . . . -1.6(3) ?
C10 C9 C14 C13 . . . . -0.6(2) ?
C8 C9 C14 C13 . . . . -179.48(15) ?
C11 O5 C15 C16 . . . . -177.74(14) ?
